data_2214676
loop_
_publ_author_name
'Huang, Xiao-Chun'
'Luo, Wei'
'Shen, Yu-Feng'
'Ng, Seik Weng'

_publ_section_title <i>catena</i>-Poly[copper(I)-\m-[2-(3-pyridyl)benzimidazolato-\k^2^<i>N</i>:<i>N</i>']]
_journal_coeditor_code HB2460
_journal_issue 8
_journal_name_full 'Acta Crystallographica Section E'
_journal_page_first m2041
_journal_page_last m2041
_journal_paper_doi 10.1107/S1600536807031455
_journal_volume 63
_journal_year 2007
_chemical_formula_iupac '[Cu (C12 H8 N3)]'
_chemical_formula_moiety 'C12 H8 Cu N3'
_chemical_formula_sum 'C12 H8 Cu N3'
_chemical_formula_weight 257.75
_chemical_name_systematic
;
<i>catena</i>-Poly[copper(I)-\m-[2-(3-pyridyl)benzimidazolato-
\k^2^<i>N</i>:<i>N</i>']]
;
_space_group_IT_number 33
_symmetry_cell_setting orthorhombic
_symmetry_space_group_name_Hall 'P 2c -2n'
_symmetry_space_group_name_H-M 'P n a 21'
_atom_sites_solution_hydrogens geom
_atom_sites_solution_primary direct
_atom_sites_solution_secondary difmap
_audit_creation_method SHELXL-97
_cell_angle_alpha 90.00
_cell_angle_beta 90.00
_cell_angle_gamma 90.00
_cell_formula_units_Z 4
_cell_length_a 22.940(3)
_cell_length_b 11.0550(10)
_cell_length_c 3.8050(4)
_cell_measurement_reflns_used 1264
_cell_measurement_temperature 295(2)
_cell_measurement_theta_max 27.9
_cell_measurement_theta_min 3.2
_cell_volume 964.95(18)
_computing_cell_refinement 'SAINT (Bruker, 2002)'
_computing_data_collection 'SMART (or APEX2?) (Bruker, 2002)'
_computing_data_reduction SAINT
_computing_molecular_graphics 'X-SEED (Barbour, 2001)'
_computing_publication_material 'publCIF (Westrip, 2007)'
_computing_structure_refinement 'SHELXL97 (Sheldrick, 1997)'
_computing_structure_solution 'SHELXS97 (Sheldrick, 1997)'
_diffrn_ambient_temperature 295(2)
_diffrn_measured_fraction_theta_full 0.955
_diffrn_measured_fraction_theta_max 0.955
_diffrn_measurement_device_type 'Bruker APEX CCD'
_diffrn_measurement_method '\f and \w'
_diffrn_radiation_monochromator graphite
_diffrn_radiation_source 'fine-focus sealed tube'
_diffrn_radiation_type MoK\a
_diffrn_radiation_wavelength 0.71073
_diffrn_reflns_av_R_equivalents 0.0204
_diffrn_reflns_av_sigmaI/netI 0.0296
_diffrn_reflns_limit_h_max 25
_diffrn_reflns_limit_h_min -25
_diffrn_reflns_limit_k_max 8
_diffrn_reflns_limit_k_min -13
_diffrn_reflns_limit_l_max 4
_diffrn_reflns_limit_l_min -4
_diffrn_reflns_number 3566
_diffrn_reflns_theta_full 24.99
_diffrn_reflns_theta_max 24.99
_diffrn_reflns_theta_min 2.05
_diffrn_standards_decay_% 0
_diffrn_standards_interval_count 0
_diffrn_standards_interval_time 0
_diffrn_standards_number 0
_exptl_absorpt_coefficient_mu 2.231
_exptl_absorpt_correction_T_max 0.791
_exptl_absorpt_correction_T_min 0.623
_exptl_absorpt_correction_type multi-scan
_exptl_absorpt_process_details '(SADABS; Sheldrick, 1996)'
_exptl_crystal_colour 'Light yellow'
_exptl_crystal_density_diffrn 1.774
_exptl_crystal_density_method 'not measured'
_exptl_crystal_description rod
_exptl_crystal_F_000 520
_exptl_crystal_size_max 0.20
_exptl_crystal_size_mid 0.15
_exptl_crystal_size_min 0.11
_refine_diff_density_max 0.480
_refine_diff_density_min -0.227
_refine_ls_abs_structure_details 'Flack (1983), 620 Friedel pairs'
_refine_ls_abs_structure_Flack 0.04(4)
_refine_ls_extinction_method none
_refine_ls_goodness_of_fit_ref 1.053
_refine_ls_hydrogen_treatment constr
_refine_ls_matrix_type full
_refine_ls_number_parameters 145
_refine_ls_number_reflns 1568
_refine_ls_number_restraints 1
_refine_ls_restrained_S_all 1.052
_refine_ls_R_factor_all 0.0401
_refine_ls_R_factor_gt 0.0318
_refine_ls_shift/su_max 0.001
_refine_ls_shift/su_mean 0.000
_refine_ls_structure_factor_coef Fsqd
_refine_ls_weighting_details 'calc w=1/[\s^2^(Fo^2^)+(0.0531P)^2^] where P=(Fo^2^+2Fc^2^)/3'
_refine_ls_weighting_scheme calc
_refine_ls_wR_factor_gt 0.0818
_refine_ls_wR_factor_ref 0.0867
_reflns_number_gt 1306
_reflns_number_total 1568
_reflns_threshold_expression I>2\s(I)
_cod_data_source_file hb2460.cif
_cod_data_source_block I
_cod_original_cell_volume 964.91(18)
_cod_original_formula_sum 'C12 H8 N3 Cu'
_cod_database_code 2214676
_cod_database_fobs_code 2214676

loop_
_symmetry_equiv_pos_as_xyz
'x, y, z'
'-x, -y, z+1/2'
'-x+1/2, y+1/2, z+1/2'
'x+1/2, -y+1/2, z'

loop_
_atom_site_type_symbol
_atom_site_label
_atom_site_fract_x
_atom_site_fract_y
_atom_site_fract_z
_atom_site_U_iso_or_equiv
_atom_site_adp_type
_atom_site_calc_flag
_atom_site_refinement_flags
_atom_site_occupancy
_atom_site_disorder_assembly
_atom_site_disorder_group
Cu Cu1 0.74935(2) 0.65062(4) 0.5000(4) 0.02952(18) Uani d . 1 . .
N N1 0.72737(15) 0.8039(3) 0.3434(9) 0.0286(8) Uani d . 1 . .
N N2 0.72837(15) 0.9975(3) 0.1567(9) 0.0261(8) Uani d . 1 . .
N N3 0.91461(16) 1.0027(4) 0.3531(12) 0.0364(10) Uani d P 0.50 A 1
C C3' 0.91461(16) 1.0027(4) 0.3531(12) 0.0364(10) Uani d P 0.50 A 2
H H3' 0.9345 1.0707 0.4326 0.044 Uiso calc PR 0.50 A 2
C C1 0.67013(19) 0.8423(3) 0.3150(12) 0.0289(10) Uani d . 1 . .
C C2 0.61824(18) 0.7842(3) 0.3838(12) 0.0345(11) Uani d . 1 . .
H H2 0.6177 0.7049 0.4656 0.041 Uiso calc R 1 . .
C C3 0.5674(2) 0.8463(4) 0.3283(15) 0.0393(12) Uani d . 1 . .
H H3 0.5319 0.8084 0.3725 0.047 Uiso calc R 1 . .
C C4 0.5677(2) 0.9649(4) 0.2074(12) 0.0369(11) Uani d . 1 . .
H H4 0.5325 1.0050 0.1732 0.044 Uiso calc R 1 . .
C C5 0.61899(19) 1.0236(4) 0.1378(11) 0.0343(10) Uani d . 1 . .
H H5 0.6191 1.1025 0.0529 0.041 Uiso calc R 1 . .
C C6 0.67062(17) 0.9626(3) 0.1972(10) 0.0259(9) Uani d . 1 . .
C C7 0.76014(16) 0.9008(4) 0.2484(11) 0.0259(9) Uani d . 1 . .
C C8 0.82406(17) 0.8993(4) 0.2412(10) 0.0274(9) Uani d . 1 A .
C C9 0.85672(19) 0.9970(4) 0.3604(12) 0.0371(11) Uani d . 1 . .
H H9 0.8367 1.0630 0.4518 0.045 Uiso calc R 1 A 1
C C10 0.9427(2) 0.9072(4) 0.2275(14) 0.0462(12) Uani d . 1 . .
H H10 0.9832 0.9092 0.2209 0.055 Uiso calc R 1 A 1
C C11 0.91465(19) 0.8052(4) 0.1062(11) 0.0478(12) Uani d P 0.50 A 1
H H11 0.9360 0.7402 0.0193 0.057 Uiso calc PR 0.50 A 1
N N11' 0.91465(19) 0.8052(4) 0.1062(11) 0.0478(12) Uani d P 0.50 A 2
C C12 0.85523(18) 0.8008(4) 0.1152(10) 0.0328(11) Uani d . 1 . .
H H12 0.8357 0.7321 0.0373 0.039 Uiso calc R 1 A 1

loop_
_atom_site_aniso_label
_atom_site_aniso_U_11
_atom_site_aniso_U_22
_atom_site_aniso_U_33
_atom_site_aniso_U_12
_atom_site_aniso_U_13
_atom_site_aniso_U_23
Cu1 0.0323(3) 0.0143(3) 0.0419(3) -0.00030(17) -0.00202(19) 0.0096(3)
N1 0.033(2) 0.0187(18) 0.0344(18) 0.0014(16) 0.0004(17) 0.0056(17)
N2 0.0297(19) 0.0132(17) 0.0353(16) 0.0004(15) -0.0029(17) 0.0038(16)
N3 0.024(2) 0.025(2) 0.060(3) -0.0050(17) -0.008(2) -0.002(2)
C3' 0.024(2) 0.025(2) 0.060(3) -0.0050(17) -0.008(2) -0.002(2)
C1 0.039(3) 0.018(2) 0.030(2) 0.0008(17) 0.000(2) 0.0029(19)
C2 0.035(3) 0.019(2) 0.049(3) -0.0057(18) 0.000(2) 0.0043(18)
C3 0.033(3) 0.036(3) 0.048(3) -0.012(2) -0.006(2) 0.006(2)
C4 0.034(3) 0.033(3) 0.044(3) 0.005(2) -0.004(2) -0.001(2)
C5 0.044(3) 0.020(2) 0.039(2) 0.004(2) -0.002(2) 0.0056(18)
C6 0.033(3) 0.017(2) 0.028(2) 0.0013(17) 0.001(2) 0.0042(18)
C7 0.034(3) 0.015(2) 0.0283(17) -0.0012(17) -0.001(2) 0.0076(16)
C8 0.034(3) 0.020(2) 0.0291(19) -0.0012(19) 0.002(2) 0.0063(16)
C9 0.045(3) 0.021(2) 0.046(2) 0.001(2) -0.002(2) 0.003(2)
C10 0.032(3) 0.046(3) 0.061(3) -0.008(2) -0.005(3) 0.012(3)
C11 0.050(3) 0.038(2) 0.055(3) 0.005(2) 0.000(2) 0.005(2)
N11' 0.050(3) 0.038(2) 0.055(3) 0.005(2) 0.000(2) 0.005(2)
C12 0.028(3) 0.026(2) 0.044(3) -0.0018(18) -0.001(2) 0.0018(19)

loop_
_atom_type_symbol
_atom_type_description
_atom_type_scat_dispersion_real
_atom_type_scat_dispersion_imag
_atom_type_scat_source
C C 0.0033 0.0016 'International Tables Vol C Tables 4.2.6.8 and 6.1.1.4'
H H 0.0000 0.0000 'International Tables Vol C Tables 4.2.6.8 and 6.1.1.4'
N N 0.0061 0.0033 'International Tables Vol C Tables 4.2.6.8 and 6.1.1.4'
Cu Cu 0.3201 1.2651 'International Tables Vol C Tables 4.2.6.8 and 6.1.1.4'

loop_
_geom_angle_atom_site_label_1
_geom_angle_atom_site_label_2
_geom_angle_atom_site_label_3
_geom_angle_site_symmetry_3
_geom_angle
_geom_angle_publ_flag
N1 Cu1 N2 3_645 179.78(16) y
C7 N1 C1 . 105.3(3) ?
C7 N1 Cu1 . 130.7(3) ?
C1 N1 Cu1 . 124.0(3) ?
C7 N2 C6 . 105.6(3) ?
C7 N2 Cu1 3_654 131.1(3) ?
C6 N2 Cu1 3_654 123.3(3) ?
C10 N3 C9 . 117.1(4) ?
C2 C1 N1 . 131.5(4) ?
C2 C1 C6 . 120.6(4) ?
N1 C1 C6 . 107.9(4) ?
C3 C2 C1 . 118.2(4) ?
C3 C2 H2 . 120.9 ?
C1 C2 H2 . 120.9 ?
C2 C3 C4 . 121.3(4) ?
C2 C3 H3 . 119.4 ?
C4 C3 H3 . 119.4 ?
C5 C4 C3 . 121.1(4) ?
C5 C4 H4 . 119.5 ?
C3 C4 H4 . 119.5 ?
C4 C5 C6 . 118.3(4) ?
C4 C5 H5 . 120.9 ?
C6 C5 H5 . 120.9 ?
C5 C6 N2 . 131.6(4) ?
C5 C6 C1 . 120.5(4) ?
N2 C6 C1 . 107.8(4) ?
N2 C7 N1 . 113.4(4) ?
N2 C7 C8 . 123.2(4) ?
N1 C7 C8 . 123.4(4) ?
C12 C8 C9 . 116.4(4) ?
C12 C8 C7 . 122.0(4) ?
C9 C8 C7 . 121.6(4) ?
N3 C9 C8 . 124.6(4) ?
N3 C9 H9 . 117.7 ?
C8 C9 H9 . 117.7 ?
N3 C10 C11 . 123.0(4) ?
N3 C10 H10 . 118.5 ?
C11 C10 H10 . 118.5 ?
C12 C11 C10 . 119.2(4) ?
C12 C11 H11 . 120.4 ?
C10 C11 H11 . 120.4 ?
C11 C12 C8 . 119.7(4) ?
C11 C12 H12 . 120.2 ?
C8 C12 H12 . 120.2 ?

loop_
_geom_bond_atom_site_label_1
_geom_bond_atom_site_label_2
_geom_bond_site_symmetry_2
_geom_bond_distance
_geom_bond_publ_flag
Cu1 N1 . 1.866(3) y
Cu1 N2 3_645 1.866(3) y
N1 C7 . 1.357(6) ?
N1 C1 . 1.384(5) ?
N2 C7 . 1.340(5) ?
N2 C6 . 1.388(5) ?
N2 Cu1 3_654 1.866(3) ?
N3 C10 . 1.326(6) ?
N3 C9 . 1.330(5) ?
C1 C2 . 1.378(5) ?
C1 C6 . 1.404(4) ?
C2 C3 . 1.371(6) ?
C2 H2 . 0.9300 ?
C3 C4 . 1.389(5) ?
C3 H3 . 0.9300 ?
C4 C5 . 1.370(5) ?
C4 H4 . 0.9300 ?
C5 C6 . 1.382(5) ?
C5 H5 . 0.9300 ?
C7 C8 . 1.467(5) ?
C8 C12 . 1.389(6) ?
C8 C9 . 1.390(5) ?
C9 H9 . 0.9300 ?
C10 C11 . 1.378(6) ?
C10 H10 . 0.9300 ?
C11 C12 . 1.364(6) ?
C11 H11 . 0.9300 ?
C12 H12 . 0.9300 ?

loop_
_geom_torsion_atom_site_label_1
_geom_torsion_atom_site_label_2
_geom_torsion_atom_site_label_3
_geom_torsion_atom_site_label_4
_geom_torsion_site_symmetry_1
_geom_torsion
C7 N1 C1 C2 . -178.5(5)
Cu1 N1 C1 C2 . -0.7(7)
C7 N1 C1 C6 . 0.8(5)
Cu1 N1 C1 C6 . 178.6(3)
N1 C1 C2 C3 . -179.7(5)
C6 C1 C2 C3 . 1.1(6)
C1 C2 C3 C4 . -0.2(7)
C2 C3 C4 C5 . 0.3(7)
C3 C4 C5 C6 . -1.2(6)
C4 C5 C6 N2 . -179.2(4)
C4 C5 C6 C1 . 2.0(6)
C7 N2 C6 C5 . -179.0(4)
Cu1 N2 C6 C5 3_654 0.5(6)
C7 N2 C6 C1 . -0.1(4)
Cu1 N2 C6 C1 3_654 179.4(3)
C2 C1 C6 C5 . -2.0(6)
N1 C1 C6 C5 . 178.6(4)
C2 C1 C6 N2 . 178.9(4)
N1 C1 C6 N2 . -0.4(4)
C6 N2 C7 N1 . 0.7(5)
Cu1 N2 C7 N1 3_654 -178.8(3)
C6 N2 C7 C8 . 179.7(4)
Cu1 N2 C7 C8 3_654 0.2(6)
C1 N1 C7 N2 . -0.9(5)
Cu1 N1 C7 N2 . -178.6(3)
C1 N1 C7 C8 . -180.0(4)
Cu1 N1 C7 C8 . 2.4(6)
N2 C7 C8 C12 . -137.8(4)
N1 C7 C8 C12 . 41.1(6)
N2 C7 C8 C9 . 42.1(6)
N1 C7 C8 C9 . -138.9(4)
C10 N3 C9 C8 . -1.0(8)
C12 C8 C9 N3 . 1.7(7)
C7 C8 C9 N3 . -178.2(4)
C9 N3 C10 C11 . 0.3(8)
N3 C10 C11 C12 . -0.2(8)
C10 C11 C12 C8 . 0.9(7)
C9 C8 C12 C11 . -1.6(7)
C7 C8 C12 C11 . 178.4(4)
